data_4074556
loop_
_publ_author_name
'Xu, Guo-Lin'
'Xi, Bin'
'Updegraff, James B.'
'Protasiewicz, John D.'
'Ren, Tong'

_publ_section_title
;
 1,6-Bis(ferrocenyl)-1,3,5-hexatriyne:&#x00A0; Novel Preparation and
 Structural Study
;
_journal_issue 22
_journal_name_full Organometallics
_journal_page_first 5213
_journal_paper_doi 10.1021/om0607550
_journal_volume 25
_journal_year 2006
_chemical_formula_sum 'C25 H18 Fe2 O'
_chemical_formula_weight 446.09
_chemical_name_systematic
; 
 ? 
;
_space_group_IT_number 14
_symmetry_cell_setting monoclinic
_symmetry_space_group_name_Hall '-P 2ybc'
_symmetry_space_group_name_H-M 'P 1 21/c 1'
_atom_sites_solution_hydrogens geom
_atom_sites_solution_primary direct
_atom_sites_solution_secondary difmap
_audit_creation_method SHELXL-97
_cell_angle_alpha 90.00
_cell_angle_beta 110.112(4)
_cell_angle_gamma 90.00
_cell_formula_units_Z 4
_cell_length_a 14.0726(8)
_cell_length_b 10.7833(7)
_cell_length_c 13.0568(9)
_cell_measurement_reflns_used 6340
_cell_measurement_temperature 100(2)
_cell_measurement_theta_max 27.59
_cell_measurement_theta_min 2.51
_cell_volume 1860.5(2)
_computing_cell_refinement 'Bruker SMART'
_computing_data_collection 'Bruker SMART'
_computing_data_reduction 'Bruker SAINT'
_computing_molecular_graphics 'Bruker SHELXTL'
_computing_publication_material 'Bruker SHELXTL'
_computing_structure_refinement 'Bruker SHELXTL'
_computing_structure_solution 'Bruker SHELXTL'
_diffrn_ambient_temperature 100(2)
_diffrn_measured_fraction_theta_full 0.997
_diffrn_measured_fraction_theta_max 0.997
_diffrn_measurement_device_type 'Bruker SMART APEX2 CCD area detector'
_diffrn_measurement_method 'phi and omega scans'
_diffrn_radiation_monochromator graphite
_diffrn_radiation_source 'fine-focus sealed tube'
_diffrn_radiation_type MoK\a
_diffrn_radiation_wavelength 0.71073
_diffrn_reflns_av_R_equivalents 0.0525
_diffrn_reflns_av_sigmaI/netI 0.0405
_diffrn_reflns_limit_h_max 20
_diffrn_reflns_limit_h_min -21
_diffrn_reflns_limit_k_max 16
_diffrn_reflns_limit_k_min -16
_diffrn_reflns_limit_l_max 19
_diffrn_reflns_limit_l_min -15
_diffrn_reflns_number 34401
_diffrn_reflns_theta_full 32.16
_diffrn_reflns_theta_max 32.16
_diffrn_reflns_theta_min 1.54
_exptl_absorpt_coefficient_mu 1.572
_exptl_absorpt_correction_T_max 0.8702
_exptl_absorpt_correction_T_min 0.7337
_exptl_absorpt_correction_type multi-scan
_exptl_absorpt_process_details 'AXScale in APEX2 (Bruker, 2004)'
_exptl_crystal_colour 'dark red'
_exptl_crystal_density_diffrn 1.593
_exptl_crystal_density_meas ?
_exptl_crystal_density_method 'not measured'
_exptl_crystal_description 'irregular chunk'
_exptl_crystal_F_000 912
_exptl_crystal_size_max 0.21
_exptl_crystal_size_mid 0.10
_exptl_crystal_size_min 0.09
_refine_diff_density_max 0.552
_refine_diff_density_min -0.359
_refine_diff_density_rms 0.083
_refine_ls_extinction_method none
_refine_ls_goodness_of_fit_ref 1.007
_refine_ls_hydrogen_treatment mixed
_refine_ls_matrix_type full
_refine_ls_number_parameters 325
_refine_ls_number_reflns 6533
_refine_ls_number_restraints 0
_refine_ls_restrained_S_all 1.007
_refine_ls_R_factor_all 0.0512
_refine_ls_R_factor_gt 0.0337
_refine_ls_shift/su_max 0.002
_refine_ls_shift/su_mean 0.000
_refine_ls_structure_factor_coef Fsqd
_refine_ls_weighting_details 'calc w=1/[\s^2^(Fo^2^)+(0.0395P)^2^+0.4724P] where P=(Fo^2^+2Fc^2^)/3'
_refine_ls_weighting_scheme calc
_refine_ls_wR_factor_gt 0.0749
_refine_ls_wR_factor_ref 0.0823
_reflns_number_gt 5078
_reflns_number_total 6533
_reflns_threshold_expression >2sigma(I)
_cod_data_source_file om0607550si20060821_102407.cif
_cod_data_source_block compd02
_cod_depositor_comments
;
The following automatic conversions were performed:

'_symmetry_cell_setting' value 'Monoclinic' changed to 'monoclinic'
according to /home/saulius/struct/CIF-dictionaries/cif_core.dic
dictionary named 'cif_core.dic' version 2.4.1 from 2010-06-29.

Automatic conversion script
Id: cif_fix_values 1715 2011-07-08 13:25:40Z adriana 

The following automatic conversions were performed:

'_exptl_crystal_density_meas' value 'not measured' was changed to '?'
- the value is perceived as not measured.

Automatic conversion script
Id: cif_fix_values 3008 2015-01-20 13:52:24Z robertas 
;
_cod_original_sg_symbol_H-M P2(1)/c
_cod_database_code 4074556

loop_
_symmetry_equiv_pos_as_xyz
'x, y, z'
'-x, y+1/2, -z+1/2'
'-x, -y, -z'
'x, -y-1/2, z-1/2'

loop_
_atom_site_label
_atom_site_type_symbol
_atom_site_fract_x
_atom_site_fract_y
_atom_site_fract_z
_atom_site_U_iso_or_equiv
_atom_site_adp_type
_atom_site_occupancy
_atom_site_symmetry_multiplicity
_atom_site_calc_flag
Fe1 Fe 0.605493(16) 0.13764(2) 0.185905(18) 0.01370(6) Uani 1 1 d
Fe2 Fe 0.830085(16) 0.88759(2) 0.614346(19) 0.01508(6) Uani 1 1 d
O O 0.98334(10) 0.36660(12) 0.56935(11) 0.0278(3) Uani 1 1 d
C1 C 0.77734(12) 0.31421(15) 0.33122(14) 0.0184(3) Uani 1 1 d
C2 C 0.83510(12) 0.35330(15) 0.41574(14) 0.0184(3) Uani 1 1 d
C3 C 0.90089(12) 0.40880(15) 0.51542(13) 0.0181(3) Uani 1 1 d
C4 C 0.85945(12) 0.51900(15) 0.54714(13) 0.0191(3) Uani 1 1 d
C5 C 0.82191(12) 0.60782(15) 0.57441(14) 0.0188(3) Uani 1 1 d
C11 C 0.71268(12) 0.27462(14) 0.22666(13) 0.0165(3) Uani 1 1 d
C12 C 0.61436(12) 0.32452(15) 0.16647(14) 0.0183(3) Uani 1 1 d
H12 H 0.5783(16) 0.3842(18) 0.1911(16) 0.020(5) Uiso 1 1 d
C13 C 0.58011(13) 0.26574(15) 0.06319(14) 0.0188(3) Uani 1 1 d
H13 H 0.5184(16) 0.2784(19) 0.0082(18) 0.025(5) Uiso 1 1 d
C14 C 0.65509(12) 0.17866(16) 0.05878(14) 0.0196(3) Uani 1 1 d
H14 H 0.6514(15) 0.1276(19) 0.0012(17) 0.022(5) Uiso 1 1 d
C15 C 0.73633(12) 0.18287(16) 0.15992(14) 0.0185(3) Uani 1 1 d
H15 H 0.7958(15) 0.1316(18) 0.1807(16) 0.019(5) Uiso 1 1 d
C16 C 0.50568(13) 0.11076(16) 0.26655(15) 0.0205(3) Uani 1 1 d
H16 H 0.4726(16) 0.177(2) 0.2913(17) 0.028(6) Uiso 1 1 d
C17 C 0.46940(12) 0.05342(15) 0.16196(14) 0.0194(3) Uani 1 1 d
H17 H 0.4090(15) 0.0751(18) 0.1035(16) 0.019(5) Uiso 1 1 d
C18 C 0.54254(13) -0.03555(15) 0.15693(14) 0.0195(3) Uani 1 1 d
H18 H 0.5408(14) -0.0851(19) 0.0982(16) 0.019(5) Uiso 1 1 d
C19 C 0.62365(13) -0.03427(15) 0.25883(14) 0.0206(3) Uani 1 1 d
H19 H 0.6835(15) -0.0829(19) 0.2785(16) 0.023(5) Uiso 1 1 d
C20 C 0.60090(13) 0.05613(16) 0.32641(14) 0.0212(3) Uani 1 1 d
H20 H 0.6420(16) 0.078(2) 0.3978(18) 0.028(5) Uiso 1 1 d
C21 C 0.77836(12) 0.71092(15) 0.60923(14) 0.0183(3) Uani 1 1 d
C22 C 0.70020(12) 0.79068(16) 0.54085(16) 0.0214(3) Uani 1 1 d
H22 H 0.6675(15) 0.7840(19) 0.4640(17) 0.023(5) Uiso 1 1 d
C23 C 0.68270(13) 0.88545(16) 0.60842(17) 0.0254(4) Uani 1 1 d
H23 H 0.6367(16) 0.954(2) 0.5841(17) 0.032(6) Uiso 1 1 d
C24 C 0.74893(15) 0.86565(17) 0.71685(17) 0.0267(4) Uani 1 1 d
H24 H 0.7575(16) 0.911(2) 0.7796(19) 0.032(6) Uiso 1 1 d
C25 C 0.80920(14) 0.75940(16) 0.71826(15) 0.0227(3) Uani 1 1 d
H25 H 0.8616(16) 0.7259(19) 0.7765(17) 0.022(5) Uiso 1 1 d
C26 C 0.94527(13) 0.88445(16) 0.55208(15) 0.0222(3) Uani 1 1 d
H26 H 0.9678(15) 0.8098(19) 0.5230(16) 0.023(5) Uiso 1 1 d
C27 C 0.87298(13) 0.97512(17) 0.49732(15) 0.0226(3) Uani 1 1 d
H27 H 0.8360(17) 0.977(2) 0.418(2) 0.040(6) Uiso 1 1 d
C28 C 0.86515(14) 1.06234(16) 0.57536(16) 0.0240(4) Uani 1 1 d
H28 H 0.8227(16) 1.129(2) 0.5620(17) 0.024(5) Uiso 1 1 d
C29 C 0.93241(14) 1.02604(17) 0.67896(16) 0.0255(4) Uani 1 1 d
H29 H 0.9406(16) 1.066(2) 0.7453(19) 0.034(6) Uiso 1 1 d
C30 C 0.98210(13) 0.91581(18) 0.66454(16) 0.0242(4) Uani 1 1 d
H30 H 1.0280(16) 0.869(2) 0.7218(18) 0.029(6) Uiso 1 1 d

loop_
_atom_site_aniso_label
_atom_site_aniso_U_11
_atom_site_aniso_U_22
_atom_site_aniso_U_33
_atom_site_aniso_U_23
_atom_site_aniso_U_13
_atom_site_aniso_U_12
Fe1 0.01346(10) 0.01278(11) 0.01550(11) -0.00124(8) 0.00579(8) -0.00078(8)
Fe2 0.01372(11) 0.01375(11) 0.01938(12) -0.00272(8) 0.00779(9) -0.00254(8)
O 0.0266(7) 0.0268(7) 0.0259(7) -0.0030(5) 0.0037(5) 0.0064(5)
C1 0.0218(8) 0.0150(7) 0.0213(8) -0.0003(6) 0.0111(6) -0.0018(6)
C2 0.0225(8) 0.0149(7) 0.0192(8) -0.0005(6) 0.0090(6) 0.0002(6)
C3 0.0209(7) 0.0162(7) 0.0185(8) 0.0001(6) 0.0084(6) -0.0008(6)
C4 0.0219(8) 0.0169(7) 0.0175(8) -0.0014(6) 0.0056(6) -0.0020(6)
C5 0.0198(7) 0.0172(7) 0.0198(8) 0.0001(6) 0.0073(6) -0.0037(6)
C11 0.0184(7) 0.0148(7) 0.0180(8) -0.0021(6) 0.0086(6) -0.0043(5)
C12 0.0201(7) 0.0140(7) 0.0233(8) 0.0005(6) 0.0107(6) -0.0003(6)
C13 0.0178(7) 0.0197(8) 0.0188(8) 0.0030(6) 0.0063(6) -0.0028(6)
C14 0.0199(7) 0.0235(8) 0.0177(8) -0.0044(6) 0.0094(6) -0.0064(6)
C15 0.0159(7) 0.0217(8) 0.0195(8) -0.0044(6) 0.0082(6) -0.0029(6)
C16 0.0214(8) 0.0176(8) 0.0273(9) 0.0007(6) 0.0145(7) -0.0022(6)
C17 0.0161(7) 0.0167(7) 0.0248(8) 0.0028(6) 0.0061(6) -0.0027(6)
C18 0.0220(8) 0.0135(7) 0.0223(8) -0.0022(6) 0.0067(6) -0.0036(6)
C19 0.0208(8) 0.0164(7) 0.0235(9) 0.0031(6) 0.0063(6) 0.0012(6)
C20 0.0241(8) 0.0223(8) 0.0176(8) 0.0004(6) 0.0077(7) -0.0043(6)
C21 0.0191(7) 0.0139(7) 0.0242(8) -0.0025(6) 0.0103(6) -0.0035(6)
C22 0.0139(7) 0.0191(8) 0.0322(10) -0.0049(7) 0.0093(7) -0.0037(6)
C23 0.0184(8) 0.0182(8) 0.0446(11) -0.0063(7) 0.0173(8) -0.0028(6)
C24 0.0339(10) 0.0221(8) 0.0348(10) -0.0088(7) 0.0255(8) -0.0089(7)
C25 0.0303(9) 0.0201(8) 0.0221(9) -0.0022(6) 0.0147(7) -0.0069(7)
C26 0.0182(7) 0.0231(8) 0.0302(9) -0.0031(7) 0.0146(7) -0.0025(6)
C27 0.0214(8) 0.0264(9) 0.0215(9) 0.0017(7) 0.0094(7) -0.0049(7)
C28 0.0242(8) 0.0161(8) 0.0357(10) 0.0013(7) 0.0153(8) -0.0016(6)
C29 0.0263(9) 0.0251(9) 0.0275(10) -0.0094(7) 0.0123(7) -0.0132(7)
C30 0.0142(7) 0.0305(9) 0.0264(9) 0.0041(7) 0.0051(7) -0.0045(7)

loop_
_atom_type_symbol
_atom_type_description
_atom_type_scat_dispersion_real
_atom_type_scat_dispersion_imag
_atom_type_scat_source
C C 0.0033 0.0016 'International Tables Vol C Tables 4.2.6.8 and 6.1.1.4'
H H 0.0000 0.0000 'International Tables Vol C Tables 4.2.6.8 and 6.1.1.4'
O O 0.0106 0.0060 'International Tables Vol C Tables 4.2.6.8 and 6.1.1.4'
Fe Fe 0.3463 0.8444 'International Tables Vol C Tables 4.2.6.8 and 6.1.1.4'

loop_
_geom_angle_atom_site_label_1
_geom_angle_atom_site_label_2
_geom_angle_atom_site_label_3
_geom_angle
C12 Fe1 C15 69.29(7)
C12 Fe1 C17 120.93(7)
C15 Fe1 C17 158.63(7)
C12 Fe1 C16 106.63(7)
C15 Fe1 C16 159.59(7)
C17 Fe1 C16 40.76(7)
C12 Fe1 C18 156.89(7)
C15 Fe1 C18 123.02(7)
C17 Fe1 C18 40.78(7)
C16 Fe1 C18 68.62(7)
C12 Fe1 C11 41.26(6)
C15 Fe1 C11 40.97(6)
C17 Fe1 C11 158.19(7)
C16 Fe1 C11 122.94(7)
C18 Fe1 C11 160.15(7)
C12 Fe1 C13 40.50(7)
C15 Fe1 C13 68.55(7)
C17 Fe1 C13 106.10(7)
C16 Fe1 C13 122.10(7)
C18 Fe1 C13 121.48(7)
C11 Fe1 C13 68.41(7)
C12 Fe1 C20 123.74(7)
C15 Fe1 C20 123.86(7)
C17 Fe1 C20 68.35(7)
C16 Fe1 C20 40.70(7)
C18 Fe1 C20 68.29(7)
C11 Fe1 C20 108.85(7)
C13 Fe1 C20 159.16(7)
C12 Fe1 C14 68.60(7)
C15 Fe1 C14 40.50(7)
C17 Fe1 C14 122.14(7)
C16 Fe1 C14 158.31(7)
C18 Fe1 C14 107.01(7)
C11 Fe1 C14 68.31(6)
C13 Fe1 C14 40.68(7)
C20 Fe1 C14 159.30(7)
C12 Fe1 C19 160.63(7)
C15 Fe1 C19 108.43(7)
C17 Fe1 C19 68.38(7)
C16 Fe1 C19 68.43(7)
C18 Fe1 C19 40.60(7)
C11 Fe1 C19 124.49(7)
C13 Fe1 C19 158.09(7)
C20 Fe1 C19 40.47(7)
C14 Fe1 C19 122.95(7)
C25 Fe2 C21 41.44(7)
C25 Fe2 C30 105.36(8)
C21 Fe2 C30 118.43(7)
C25 Fe2 C22 69.66(8)
C21 Fe2 C22 41.43(7)
C30 Fe2 C22 154.55(7)
C25 Fe2 C29 117.73(8)
C21 Fe2 C29 153.09(8)
C30 Fe2 C29 40.88(8)
C22 Fe2 C29 163.73(7)
C25 Fe2 C26 124.81(7)
C21 Fe2 C26 107.15(7)
C30 Fe2 C26 40.71(7)
C22 Fe2 C26 120.60(7)
C29 Fe2 C26 68.57(7)
C25 Fe2 C23 68.89(8)
C21 Fe2 C23 69.00(7)
C30 Fe2 C23 162.37(8)
C22 Fe2 C23 40.85(7)
C29 Fe2 C23 125.74(7)
C26 Fe2 C23 156.03(8)
C25 Fe2 C24 40.81(7)
C21 Fe2 C24 68.88(7)
C30 Fe2 C24 124.57(8)
C22 Fe2 C24 68.73(8)
C29 Fe2 C24 106.64(7)
C26 Fe2 C24 162.12(8)
C23 Fe2 C24 40.48(8)
C25 Fe2 C27 163.26(7)
C21 Fe2 C27 126.83(7)
C30 Fe2 C27 68.01(7)
C22 Fe2 C27 109.31(7)
C29 Fe2 C27 68.05(7)
C26 Fe2 C27 40.34(7)
C23 Fe2 C27 121.96(8)
C24 Fe2 C27 155.55(8)
C25 Fe2 C28 153.23(7)
C21 Fe2 C28 164.77(7)
C30 Fe2 C28 68.11(7)
C22 Fe2 C28 127.35(8)
C29 Fe2 C28 40.34(8)
C26 Fe2 C28 68.09(7)
C23 Fe2 C28 109.09(7)
C24 Fe2 C28 120.16(7)
C27 Fe2 C28 40.37(7)
C2 C1 C11 175.31(17)
C1 C2 C3 175.87(18)
O C3 C2 123.66(15)
O C3 C4 122.60(15)
C2 C3 C4 113.74(14)
C5 C4 C3 177.28(17)
C4 C5 C21 178.50(18)
C1 C11 C15 125.91(15)
C1 C11 C12 126.13(15)
C15 C11 C12 107.87(14)
C1 C11 Fe1 129.63(11)
C15 C11 Fe1 69.37(9)
C12 C11 Fe1 69.13(9)
C13 C12 C11 107.52(14)
C13 C12 Fe1 70.18(9)
C11 C12 Fe1 69.60(9)
C13 C12 H12 125.8(12)
C11 C12 H12 126.7(12)
Fe1 C12 H12 124.7(12)
C12 C13 C14 108.56(15)
C12 C13 Fe1 69.32(9)
C14 C13 Fe1 69.90(10)
C12 C13 H13 126.4(13)
C14 C13 H13 125.0(13)
Fe1 C13 H13 124.7(13)
C15 C14 C13 108.14(15)
C15 C14 Fe1 69.18(9)
C13 C14 Fe1 69.43(9)
C15 C14 H14 125.5(13)
C13 C14 H14 126.3(13)
Fe1 C14 H14 126.2(13)
C14 C15 C11 107.88(14)
C14 C15 Fe1 70.32(9)
C11 C15 Fe1 69.66(9)
C14 C15 H15 126.1(12)
C11 C15 H15 126.0(12)
Fe1 C15 H15 124.2(12)
C17 C16 C20 107.80(15)
C17 C16 Fe1 69.58(9)
C20 C16 Fe1 70.03(9)
C17 C16 H16 125.9(13)
C20 C16 H16 126.3(13)
Fe1 C16 H16 124.2(13)
C16 C17 C18 108.06(15)
C16 C17 Fe1 69.66(9)
C18 C17 Fe1 69.67(9)
C16 C17 H17 125.9(12)
C18 C17 H17 125.9(12)
Fe1 C17 H17 122.9(12)
C19 C18 C17 108.05(15)
C19 C18 Fe1 70.21(9)
C17 C18 Fe1 69.55(9)
C19 C18 H18 124.2(12)
C17 C18 H18 127.7(12)
Fe1 C18 H18 124.4(12)
C20 C19 C18 107.88(15)
C20 C19 Fe1 69.61(9)
C18 C19 Fe1 69.19(9)
C20 C19 H19 125.3(12)
C18 C19 H19 126.8(12)
Fe1 C19 H19 125.5(12)
C19 C20 C16 108.21(15)
C19 C20 Fe1 69.92(10)
C16 C20 Fe1 69.27(10)
C19 C20 H20 126.2(13)
C16 C20 H20 125.6(13)
Fe1 C20 H20 125.5(13)
C5 C21 C25 125.91(16)
C5 C21 C22 126.31(16)
C25 C21 C22 107.66(15)
C5 C21 Fe2 123.79(11)
C25 C21 Fe2 69.12(9)
C22 C21 Fe2 69.44(9)
C23 C22 C21 107.59(16)
C23 C22 Fe2 70.04(10)
C21 C22 Fe2 69.13(9)
C23 C22 H22 125.6(12)
C21 C22 H22 126.8(12)
Fe2 C22 H22 124.4(12)
C24 C23 C22 108.41(16)
C24 C23 Fe2 69.81(10)
C22 C23 Fe2 69.11(9)
C24 C23 H23 125.6(13)
C22 C23 H23 125.9(13)
Fe2 C23 H23 124.3(13)
C23 C24 C25 108.58(16)
C23 C24 Fe2 69.71(10)
C25 C24 Fe2 68.76(10)
C23 C24 H24 130.0(14)
C25 C24 H24 121.4(14)
Fe2 C24 H24 125.6(14)
C24 C25 C21 107.75(17)
C24 C25 Fe2 70.43(10)
C21 C25 Fe2 69.45(10)
C24 C25 H25 128.7(13)
C21 C25 H25 123.6(13)
Fe2 C25 H25 123.7(13)
C27 C26 C30 107.55(16)
C27 C26 Fe2 70.10(10)
C30 C26 Fe2 69.08(10)
C27 C26 H26 129.7(12)
C30 C26 H26 122.7(12)
Fe2 C26 H26 124.7(12)
C26 C27 C28 108.37(16)
C26 C27 Fe2 69.57(10)
C28 C27 Fe2 69.83(10)
C26 C27 H27 124.8(14)
C28 C27 H27 126.8(14)
Fe2 C27 H27 127.1(14)
C29 C28 C27 108.17(16)
C29 C28 Fe2 69.39(10)
C27 C28 Fe2 69.80(10)
C29 C28 H28 125.6(13)
C27 C28 H28 126.2(14)
Fe2 C28 H28 124.8(13)
C28 C29 C30 107.60(16)
C28 C29 Fe2 70.27(10)
C30 C29 Fe2 69.15(10)
C28 C29 H29 125.8(14)
C30 C29 H29 126.6(14)
Fe2 C29 H29 124.2(14)
C26 C30 C29 108.32(16)
C26 C30 Fe2 70.21(9)
C29 C30 Fe2 69.97(10)
C26 C30 H30 126.7(13)
C29 C30 H30 124.8(13)
Fe2 C30 H30 122.1(13)

loop_
_geom_bond_atom_site_label_1
_geom_bond_atom_site_label_2
_geom_bond_distance
Fe1 C12 2.0402(16)
Fe1 C15 2.0427(16)
Fe1 C17 2.0441(16)
Fe1 C16 2.0452(16)
Fe1 C18 2.0458(16)
Fe1 C11 2.0466(15)
Fe1 C13 2.0516(17)
Fe1 C20 2.0552(17)
Fe1 C14 2.0579(16)
Fe1 C19 2.0593(16)
Fe2 C25 2.0279(17)
Fe2 C21 2.0324(16)
Fe2 C30 2.0333(17)
Fe2 C22 2.0365(16)
Fe2 C29 2.0442(17)
Fe2 C26 2.0483(16)
Fe2 C23 2.0489(17)
Fe2 C24 2.0501(17)
Fe2 C27 2.0553(17)
Fe2 C28 2.0558(17)
O C3 1.220(2)
C1 C2 1.200(2)
C1 C11 1.421(2)
C2 C3 1.442(2)
C3 C4 1.446(2)
C4 C5 1.205(2)
C5 C21 1.418(2)
C11 C15 1.431(2)
C11 C12 1.440(2)
C12 C13 1.416(2)
C12 H12 0.94(2)
C13 C14 1.428(2)
C13 H13 0.93(2)
C14 C15 1.419(2)
C14 H14 0.92(2)
C15 H15 0.96(2)
C16 C17 1.424(2)
C16 C20 1.426(2)
C16 H16 0.97(2)
C17 C18 1.425(2)
C17 H17 0.956(19)
C18 C19 1.424(2)
C18 H18 0.93(2)
C19 C20 1.423(2)
C19 H19 0.95(2)
C20 H20 0.94(2)
C21 C25 1.436(2)
C21 C22 1.439(2)
C22 C23 1.426(2)
C22 H22 0.95(2)
C23 C24 1.418(3)
C23 H23 0.96(2)
C24 C25 1.422(3)
C24 H24 0.93(2)
C25 H25 0.93(2)
C26 C27 1.415(3)
C26 C30 1.420(3)
C26 H26 0.99(2)
C27 C28 1.419(3)
C27 H27 0.98(2)
C28 C29 1.414(3)
C28 H28 0.91(2)
C29 C30 1.424(3)
C29 H29 0.94(2)
C30 H30 0.95(2)

loop_
_geom_torsion_atom_site_label_1
_geom_torsion_atom_site_label_2
_geom_torsion_atom_site_label_3
_geom_torsion_atom_site_label_4
_geom_torsion
C11 C1 C2 C3 66(4)
C1 C2 C3 O -160(2)
C1 C2 C3 C4 21(2)
O C3 C4 C5 -111(4)
C2 C3 C4 C5 68(4)
C3 C4 C5 C21 62(9)
C2 C1 C11 C15 84(2)
C2 C1 C11 C12 -93(2)
C2 C1 C11 Fe1 176(2)
C12 Fe1 C11 C1 120.24(19)
C15 Fe1 C11 C1 -120.12(19)
C17 Fe1 C11 C1 78.9(2)
C16 Fe1 C11 C1 43.02(18)
C18 Fe1 C11 C1 -78.0(3)
C13 Fe1 C11 C1 158.15(17)
C20 Fe1 C11 C1 0.19(17)
C14 Fe1 C11 C1 -157.93(17)
C19 Fe1 C11 C1 -42.02(18)
C12 Fe1 C11 C15 -119.64(14)
C17 Fe1 C11 C15 -160.97(17)
C16 Fe1 C11 C15 163.15(10)
C18 Fe1 C11 C15 42.1(2)
C13 Fe1 C11 C15 -81.72(11)
C20 Fe1 C11 C15 120.31(10)
C14 Fe1 C11 C15 -37.81(10)
C19 Fe1 C11 C15 78.10(12)
C15 Fe1 C11 C12 119.64(14)
C17 Fe1 C11 C12 -41.3(2)
C16 Fe1 C11 C12 -77.21(11)
C18 Fe1 C11 C12 161.78(18)
C13 Fe1 C11 C12 37.91(10)
C20 Fe1 C11 C12 -120.05(10)
C14 Fe1 C11 C12 81.83(10)
C19 Fe1 C11 C12 -162.26(10)
C1 C11 C12 C13 175.25(15)
C15 C11 C12 C13 -1.50(18)
Fe1 C11 C12 C13 -60.22(11)
C1 C11 C12 Fe1 -124.53(16)
C15 C11 C12 Fe1 58.72(11)
C15 Fe1 C12 C13 80.84(10)
C17 Fe1 C12 C13 -78.24(11)
C16 Fe1 C12 C13 -120.29(10)
C18 Fe1 C12 C13 -45.9(2)
C11 Fe1 C12 C13 118.38(13)
C20 Fe1 C12 C13 -161.53(10)
C14 Fe1 C12 C13 37.31(10)
C19 Fe1 C12 C13 167.61(18)
C15 Fe1 C12 C11 -37.54(9)
C17 Fe1 C12 C11 163.38(9)
C16 Fe1 C12 C11 121.33(10)
C18 Fe1 C12 C11 -164.30(16)
C13 Fe1 C12 C11 -118.38(13)
C20 Fe1 C12 C11 80.09(11)
C14 Fe1 C12 C11 -81.07(10)
C19 Fe1 C12 C11 49.2(2)
C11 C12 C13 C14 0.81(18)
Fe1 C12 C13 C14 -59.05(11)
C11 C12 C13 Fe1 59.85(11)
C15 Fe1 C13 C12 -82.81(10)
C17 Fe1 C13 C12 119.06(10)
C16 Fe1 C13 C12 77.62(11)
C18 Fe1 C13 C12 160.70(9)
C11 Fe1 C13 C12 -38.61(9)
C20 Fe1 C13 C12 47.8(2)
C14 Fe1 C13 C12 -120.03(14)
C19 Fe1 C13 C12 -169.01(16)
C12 Fe1 C13 C14 120.03(14)
C15 Fe1 C13 C14 37.22(9)
C17 Fe1 C13 C14 -120.90(10)
C16 Fe1 C13 C14 -162.35(10)
C18 Fe1 C13 C14 -79.27(11)
C11 Fe1 C13 C14 81.42(10)
C20 Fe1 C13 C14 167.82(17)
C19 Fe1 C13 C14 -49.0(2)
C12 C13 C14 C15 0.20(18)
Fe1 C13 C14 C15 -58.50(11)
C12 C13 C14 Fe1 58.69(11)
C12 Fe1 C14 C15 82.76(10)
C17 Fe1 C14 C15 -163.31(10)
C16 Fe1 C14 C15 163.93(16)
C18 Fe1 C14 C15 -121.29(10)
C11 Fe1 C14 C15 38.24(10)
C13 Fe1 C14 C15 119.90(14)
C20 Fe1 C14 C15 -47.8(2)
C19 Fe1 C14 C15 -79.70(11)
C12 Fe1 C14 C13 -37.14(10)
C15 Fe1 C14 C13 -119.90(14)
C17 Fe1 C14 C13 76.79(11)
C16 Fe1 C14 C13 44.0(2)
C18 Fe1 C14 C13 118.81(10)
C11 Fe1 C14 C13 -81.66(10)
C20 Fe1 C14 C13 -167.74(17)
C19 Fe1 C14 C13 160.40(10)
C13 C14 C15 C11 -1.13(18)
Fe1 C14 C15 C11 -59.78(11)
C13 C14 C15 Fe1 58.65(11)
C1 C11 C15 C14 -175.14(15)
C12 C11 C15 C14 1.62(18)
Fe1 C11 C15 C14 60.20(11)
C1 C11 C15 Fe1 124.66(16)
C12 C11 C15 Fe1 -58.58(11)
C12 Fe1 C15 C14 -80.91(11)
C17 Fe1 C15 C14 41.9(2)
C16 Fe1 C15 C14 -162.94(18)
C18 Fe1 C15 C14 77.06(12)
C11 Fe1 C15 C14 -118.71(14)
C13 Fe1 C15 C14 -37.38(10)
C20 Fe1 C15 C14 161.61(10)
C19 Fe1 C15 C14 119.51(10)
C12 Fe1 C15 C11 37.80(10)
C17 Fe1 C15 C11 160.59(17)
C16 Fe1 C15 C11 -44.2(2)
C18 Fe1 C15 C11 -164.23(10)
C13 Fe1 C15 C11 81.33(10)
C20 Fe1 C15 C11 -79.68(12)
C14 Fe1 C15 C11 118.71(14)
C19 Fe1 C15 C11 -121.78(10)
C12 Fe1 C16 C17 118.36(10)
C15 Fe1 C16 C17 -166.45(18)
C18 Fe1 C16 C17 -37.70(10)
C11 Fe1 C16 C17 160.52(10)
C13 Fe1 C16 C17 76.91(11)
C20 Fe1 C16 C17 -118.84(14)
C14 Fe1 C16 C17 44.6(2)
C19 Fe1 C16 C17 -81.48(10)
C12 Fe1 C16 C20 -122.80(10)
C15 Fe1 C16 C20 -47.6(2)
C17 Fe1 C16 C20 118.84(14)
C18 Fe1 C16 C20 81.14(11)
C11 Fe1 C16 C20 -80.64(11)
C13 Fe1 C16 C20 -164.25(10)
C14 Fe1 C16 C20 163.42(17)
C19 Fe1 C16 C20 37.36(10)
C20 C16 C17 C18 -0.55(18)
Fe1 C16 C17 C18 59.29(11)
C20 C16 C17 Fe1 -59.85(11)
C12 Fe1 C17 C16 -79.40(12)
C15 Fe1 C17 C16 167.04(17)
C18 Fe1 C17 C16 119.34(14)
C11 Fe1 C17 C16 -48.9(2)
C13 Fe1 C17 C16 -120.83(10)
C20 Fe1 C17 C16 37.92(10)
C14 Fe1 C17 C16 -162.16(10)
C19 Fe1 C17 C16 81.61(11)
C12 Fe1 C17 C18 161.26(10)
C15 Fe1 C17 C18 47.7(2)
C16 Fe1 C17 C18 -119.34(14)
C11 Fe1 C17 C18 -168.22(16)
C13 Fe1 C17 C18 119.83(10)
C20 Fe1 C17 C18 -81.42(11)
C14 Fe1 C17 C18 78.50(12)
C19 Fe1 C17 C18 -37.73(10)
C16 C17 C18 C19 0.61(18)
Fe1 C17 C18 C19 59.89(11)
C16 C17 C18 Fe1 -59.29(11)
C12 Fe1 C18 C19 -163.65(16)
C15 Fe1 C18 C19 79.69(12)
C17 Fe1 C18 C19 -119.05(14)
C16 Fe1 C18 C19 -81.38(11)
C11 Fe1 C18 C19 48.0(2)
C13 Fe1 C18 C19 163.19(10)
C20 Fe1 C18 C19 -37.47(10)
C14 Fe1 C18 C19 121.14(10)
C12 Fe1 C18 C17 -44.6(2)
C15 Fe1 C18 C17 -161.25(10)
C16 Fe1 C18 C17 37.68(10)
C11 Fe1 C18 C17 167.10(18)
C13 Fe1 C18 C17 -77.76(12)
C20 Fe1 C18 C17 81.59(11)
C14 Fe1 C18 C17 -119.80(11)
C19 Fe1 C18 C17 119.05(14)
C17 C18 C19 C20 -0.43(18)
Fe1 C18 C19 C20 59.05(11)
C17 C18 C19 Fe1 -59.48(11)
C12 Fe1 C19 C20 41.1(2)
C15 Fe1 C19 C20 120.95(10)
C17 Fe1 C19 C20 -81.56(11)
C16 Fe1 C19 C20 -37.57(10)
C18 Fe1 C19 C20 -119.45(14)
C11 Fe1 C19 C20 78.39(11)
C13 Fe1 C19 C20 -160.83(16)
C14 Fe1 C19 C20 163.29(10)
C12 Fe1 C19 C18 160.54(18)
C15 Fe1 C19 C18 -119.60(10)
C17 Fe1 C19 C18 37.89(10)
C16 Fe1 C19 C18 81.89(11)
C11 Fe1 C19 C18 -162.16(10)
C13 Fe1 C19 C18 -41.4(2)
C20 Fe1 C19 C18 119.45(14)
C14 Fe1 C19 C18 -77.26(11)
C18 C19 C20 C16 0.09(18)
Fe1 C19 C20 C16 58.88(11)
C18 C19 C20 Fe1 -58.79(11)
C17 C16 C20 C19 0.29(18)
Fe1 C16 C20 C19 -59.28(11)
C17 C16 C20 Fe1 59.56(11)
C12 Fe1 C20 C19 -164.80(10)
C15 Fe1 C20 C19 -78.47(12)
C17 Fe1 C20 C19 81.63(11)
C16 Fe1 C20 C19 119.60(14)
C18 Fe1 C20 C19 37.59(10)
C11 Fe1 C20 C19 -121.45(10)
C13 Fe1 C20 C19 159.86(17)
C14 Fe1 C20 C19 -43.0(2)
C12 Fe1 C20 C16 75.59(12)
C15 Fe1 C20 C16 161.93(10)
C17 Fe1 C20 C16 -37.98(10)
C18 Fe1 C20 C16 -82.02(11)
C11 Fe1 C20 C16 118.95(10)
C13 Fe1 C20 C16 40.3(2)
C14 Fe1 C20 C16 -162.64(17)
C19 Fe1 C20 C16 -119.60(14)
C4 C5 C21 C25 31(7)
C4 C5 C21 C22 -154(7)
C4 C5 C21 Fe2 118(7)
C25 Fe2 C21 C5 -120.01(19)
C30 Fe2 C21 C5 -39.11(17)
C22 Fe2 C21 C5 120.66(19)
C29 Fe2 C21 C5 -72.7(2)
C26 Fe2 C21 C5 3.57(17)
C23 Fe2 C21 C5 158.51(17)
C24 Fe2 C21 C5 -157.97(17)
C27 Fe2 C21 C5 43.62(18)
C28 Fe2 C21 C5 72.9(3)
C30 Fe2 C21 C25 80.89(12)
C22 Fe2 C21 C25 -119.33(15)
C29 Fe2 C21 C25 47.29(19)
C26 Fe2 C21 C25 123.58(11)
C23 Fe2 C21 C25 -81.48(12)
C24 Fe2 C21 C25 -37.96(11)
C27 Fe2 C21 C25 163.62(11)
C28 Fe2 C21 C25 -167.1(2)
C25 Fe2 C21 C22 119.33(15)
C30 Fe2 C21 C22 -159.78(10)
C29 Fe2 C21 C22 166.62(14)
C26 Fe2 C21 C22 -117.09(11)
C23 Fe2 C21 C22 37.85(11)
C24 Fe2 C21 C22 81.37(11)
C27 Fe2 C21 C22 -77.05(12)
C28 Fe2 C21 C22 -47.8(3)
C5 C21 C22 C23 -177.21(15)
C25 C21 C22 C23 -0.99(18)
Fe2 C21 C22 C23 -59.73(11)
C5 C21 C22 Fe2 -117.49(16)
C25 C21 C22 Fe2 58.74(11)
C25 Fe2 C22 C23 80.88(12)
C21 Fe2 C22 C23 118.86(15)
C30 Fe2 C22 C23 163.89(17)
C29 Fe2 C22 C23 -39.2(3)
C26 Fe2 C22 C23 -159.91(11)
C24 Fe2 C22 C23 37.10(12)
C27 Fe2 C22 C23 -116.89(12)
C28 Fe2 C22 C23 -75.31(14)
C25 Fe2 C22 C21 -37.98(10)
C30 Fe2 C22 C21 45.0(2)
C29 Fe2 C22 C21 -158.0(2)
C26 Fe2 C22 C21 81.23(12)
C23 Fe2 C22 C21 -118.86(15)
C24 Fe2 C22 C21 -81.76(11)
C27 Fe2 C22 C21 124.25(10)
C28 Fe2 C22 C21 165.83(10)
C21 C22 C23 C24 0.25(19)
Fe2 C22 C23 C24 -58.91(12)
C21 C22 C23 Fe2 59.15(11)
C25 Fe2 C23 C24 37.11(10)
C21 Fe2 C23 C24 81.66(11)
C30 Fe2 C23 C24 -36.8(3)
C22 Fe2 C23 C24 120.03(16)
C29 Fe2 C23 C24 -72.56(13)
C26 Fe2 C23 C24 166.74(16)
C27 Fe2 C23 C24 -157.18(10)
C28 Fe2 C23 C24 -114.43(11)
C25 Fe2 C23 C22 -82.92(12)
C21 Fe2 C23 C22 -38.37(11)
C30 Fe2 C23 C22 -156.8(2)
C29 Fe2 C23 C22 167.40(11)
C26 Fe2 C23 C22 46.7(2)
C24 Fe2 C23 C22 -120.03(16)
C27 Fe2 C23 C22 82.79(13)
C28 Fe2 C23 C22 125.54(12)
C22 C23 C24 C25 0.60(19)
Fe2 C23 C24 C25 -57.88(12)
C22 C23 C24 Fe2 58.48(12)
C25 Fe2 C24 C23 -120.54(15)
C21 Fe2 C24 C23 -82.01(11)
C30 Fe2 C24 C23 167.28(11)
C22 Fe2 C24 C23 -37.42(10)
C29 Fe2 C24 C23 126.08(11)
C26 Fe2 C24 C23 -162.3(2)
C27 Fe2 C24 C23 52.7(2)
C28 Fe2 C24 C23 84.36(12)
C21 Fe2 C24 C25 38.53(11)
C30 Fe2 C24 C25 -72.18(13)
C22 Fe2 C24 C25 83.12(12)
C29 Fe2 C24 C25 -113.39(12)
C26 Fe2 C24 C25 -41.8(3)
C23 Fe2 C24 C25 120.54(15)
C27 Fe2 C24 C25 173.19(16)
C28 Fe2 C24 C25 -155.10(11)
C23 C24 C25 C21 -1.21(19)
Fe2 C24 C25 C21 -59.67(11)
C23 C24 C25 Fe2 58.46(12)
C5 C21 C25 C24 177.60(15)
C22 C21 C25 C24 1.35(18)
Fe2 C21 C25 C24 60.30(12)
C5 C21 C25 Fe2 117.30(16)
C22 C21 C25 Fe2 -58.94(11)
C21 Fe2 C25 C24 -118.60(16)
C30 Fe2 C25 C24 125.61(12)
C22 Fe2 C25 C24 -80.64(12)
C29 Fe2 C25 C24 83.47(13)
C26 Fe2 C25 C24 165.57(11)
C23 Fe2 C25 C24 -36.83(11)
C27 Fe2 C25 C24 -170.2(2)
C28 Fe2 C25 C24 53.9(2)
C30 Fe2 C25 C21 -115.78(11)
C22 Fe2 C25 C21 37.97(10)
C29 Fe2 C25 C21 -157.93(10)
C26 Fe2 C25 C21 -75.82(12)
C23 Fe2 C25 C21 81.78(11)
C24 Fe2 C25 C21 118.60(16)
C27 Fe2 C25 C21 -51.6(3)
C28 Fe2 C25 C21 172.52(14)
C25 Fe2 C26 C27 169.47(10)
C21 Fe2 C26 C27 127.29(11)
C30 Fe2 C26 C27 -118.79(15)
C22 Fe2 C26 C27 84.10(12)
C29 Fe2 C26 C27 -80.90(12)
C23 Fe2 C26 C27 50.5(2)
C24 Fe2 C26 C27 -158.5(2)
C28 Fe2 C26 C27 -37.35(11)
C25 Fe2 C26 C30 -71.73(13)
C21 Fe2 C26 C30 -113.92(11)
C22 Fe2 C26 C30 -157.10(11)
C29 Fe2 C26 C30 37.89(11)
C23 Fe2 C26 C30 169.32(16)
C24 Fe2 C26 C30 -39.7(3)
C27 Fe2 C26 C30 118.79(15)
C28 Fe2 C26 C30 81.45(12)
C30 C26 C27 C28 0.09(19)
Fe2 C26 C27 C28 59.25(12)
C30 C26 C27 Fe2 -59.15(12)
C25 Fe2 C27 C26 -31.4(3)
C21 Fe2 C27 C26 -71.77(13)
C30 Fe2 C27 C26 38.05(11)
C22 Fe2 C27 C26 -114.87(11)
C29 Fe2 C27 C26 82.30(12)
C23 Fe2 C27 C26 -158.31(10)
C24 Fe2 C27 C26 164.22(17)
C28 Fe2 C27 C26 119.67(15)
C25 Fe2 C27 C28 -151.1(2)
C21 Fe2 C27 C28 168.56(10)
C30 Fe2 C27 C28 -81.62(12)
C22 Fe2 C27 C28 125.46(11)
C29 Fe2 C27 C28 -37.37(11)
C26 Fe2 C27 C28 -119.67(15)
C23 Fe2 C27 C28 82.02(12)
C24 Fe2 C27 C28 44.6(2)
C26 C27 C28 C29 -0.12(19)
Fe2 C27 C28 C29 58.96(12)
C26 C27 C28 Fe2 -59.08(12)
C25 Fe2 C28 C29 42.4(2)
C21 Fe2 C28 C29 -156.7(2)
C30 Fe2 C28 C29 -38.22(11)
C22 Fe2 C28 C29 165.22(10)
C26 Fe2 C28 C29 -82.25(12)
C23 Fe2 C28 C29 123.19(11)
C24 Fe2 C28 C29 80.06(13)
C27 Fe2 C28 C29 -119.57(15)
C25 Fe2 C28 C27 161.97(15)
C21 Fe2 C28 C27 -37.2(3)
C30 Fe2 C28 C27 81.35(11)
C22 Fe2 C28 C27 -75.22(13)
C29 Fe2 C28 C27 119.57(15)
C26 Fe2 C28 C27 37.31(10)
C23 Fe2 C28 C27 -117.24(11)
C24 Fe2 C28 C27 -160.38(11)
C27 C28 C29 C30 0.10(19)
Fe2 C28 C29 C30 59.31(12)
C27 C28 C29 Fe2 -59.22(12)
C25 Fe2 C29 C28 -159.93(10)
C21 Fe2 C29 C28 166.74(14)
C30 Fe2 C29 C28 118.70(15)
C22 Fe2 C29 C28 -46.4(3)
C26 Fe2 C29 C28 80.96(11)
C23 Fe2 C29 C28 -77.00(13)
C24 Fe2 C29 C28 -117.27(11)
C27 Fe2 C29 C28 37.40(10)
C25 Fe2 C29 C30 81.37(12)
C21 Fe2 C29 C30 48.0(2)
C22 Fe2 C29 C30 -165.1(2)
C26 Fe2 C29 C30 -37.74(11)
C23 Fe2 C29 C30 164.30(11)
C24 Fe2 C29 C30 124.03(12)
C27 Fe2 C29 C30 -81.29(12)
C28 Fe2 C29 C30 -118.70(15)
C27 C26 C30 C29 -0.03(19)
Fe2 C26 C30 C29 -59.83(12)
C27 C26 C30 Fe2 59.79(12)
C28 C29 C30 C26 -0.04(19)
Fe2 C29 C30 C26 59.98(12)
C28 C29 C30 Fe2 -60.02(12)
C25 Fe2 C30 C26 126.04(11)
C21 Fe2 C30 C26 83.38(12)
C22 Fe2 C30 C26 51.2(2)
C29 Fe2 C30 C26 -119.13(16)
C23 Fe2 C30 C26 -165.6(2)
C24 Fe2 C30 C26 166.22(10)
C27 Fe2 C30 C26 -37.72(11)
C28 Fe2 C30 C26 -81.40(11)
C25 Fe2 C30 C29 -114.83(11)
C21 Fe2 C30 C29 -157.49(11)
C22 Fe2 C30 C29 170.34(16)
C26 Fe2 C30 C29 119.13(16)
C23 Fe2 C30 C29 -46.5(3)
C24 Fe2 C30 C29 -74.65(13)
C27 Fe2 C30 C29 81.41(12)
C28 Fe2 C30 C29 37.73(11)
